data_7011215
loop_
_publ_author_name
'Hai-Bin Song'
'Zheng-Zhi Zhang'
'Thomas C. W. Mak'

_publ_section_title
;
 Synthesis and structural study of late transition metal complexes of
 N-[(diphenylphosphino)methyl]-2-pyridinamine and
 N-cyclohexyl-N-[(diphenylphosphino)methyl]-2-pyridinamine
;
_journal_issue 7
_journal_name_full 'J. Chem. Soc., Dalton Trans.'
_journal_page_first 1336
_journal_page_last 1343
_journal_paper_doi 10.1039/b109191n
_journal_year 2002
_chemical_formula_sum 'C36 H34 Cl Cu N4 O4 P2'
_chemical_formula_weight 747.60
_chemical_name_systematic
; 
? 
;
_space_group_IT_number 29
_symmetry_cell_setting orthorhombic
_symmetry_space_group_name_Hall 'P 2c -2ac'
_symmetry_space_group_name_H-M 'P c a 21'
_atom_sites_solution_hydrogens geom
_atom_sites_solution_primary direct
_atom_sites_solution_secondary difmap
_audit_creation_method SHELXL-97
_cell_angle_alpha 90.00
_cell_angle_beta 90.00
_cell_angle_gamma 90.00
_cell_formula_units_Z 4
_cell_length_a 15.2545(13)
_cell_length_b 11.3123(9)
_cell_length_c 20.6784(17)
_cell_measurement_temperature 293(2)
_cell_volume 3568.3(5)
_computing_structure_refinement 'SHELXL-97 (Sheldrick, 1997)'
_computing_structure_solution 'SHELXS-97 (Sheldrick, 1990)'
_diffrn_ambient_temperature 293(2)
_diffrn_measured_fraction_theta_full 0.995
_diffrn_measured_fraction_theta_max 0.995
_diffrn_radiation_monochromator graphite
_diffrn_radiation_source 'fine-focus sealed tube'
_diffrn_radiation_type MoK\a
_diffrn_radiation_wavelength 0.71073
_diffrn_reflns_av_R_equivalents 0.0273
_diffrn_reflns_av_sigmaI/netI 0.0334
_diffrn_reflns_limit_h_max 13
_diffrn_reflns_limit_h_min -19
_diffrn_reflns_limit_k_max 14
_diffrn_reflns_limit_k_min -14
_diffrn_reflns_limit_l_max 27
_diffrn_reflns_limit_l_min -27
_diffrn_reflns_number 23691
_diffrn_reflns_theta_full 28.00
_diffrn_reflns_theta_max 28.00
_diffrn_reflns_theta_min 1.80
_exptl_absorpt_coefficient_mu 0.821
_exptl_absorpt_correction_T_max 1.0000
_exptl_absorpt_correction_T_min 0.8322
_exptl_absorpt_correction_type SADABS
_exptl_crystal_colour colorless
_exptl_crystal_density_diffrn 1.392
_exptl_crystal_density_method 'not measured'
_exptl_crystal_description block
_exptl_crystal_F_000 1544
_exptl_crystal_size_max 0.60
_exptl_crystal_size_mid 0.40
_exptl_crystal_size_min 0.40
_refine_diff_density_max 0.230
_refine_diff_density_min -0.225
_refine_diff_density_rms 0.038
_refine_ls_abs_structure_details 'Flack H D (1983), Acta Cryst. A39, 876-881'
_refine_ls_abs_structure_Flack 0.012(7)
_refine_ls_extinction_coef 0.00058(14)
_refine_ls_extinction_expression Fc^*^=kFc[1+0.001xFc^2^\l^3^/sin(2\q)]^-1/4^
_refine_ls_extinction_method SHELXL
_refine_ls_goodness_of_fit_ref 0.944
_refine_ls_hydrogen_treatment mixed
_refine_ls_matrix_type full
_refine_ls_number_parameters 434
_refine_ls_number_reflns 8170
_refine_ls_number_restraints 22
_refine_ls_restrained_S_all 0.946
_refine_ls_R_factor_all 0.0417
_refine_ls_R_factor_gt 0.0297
_refine_ls_shift/su_max 0.001
_refine_ls_shift/su_mean 0.000
_refine_ls_structure_factor_coef Fsqd
_refine_ls_weighting_details 'calc w=1/[\s^2^(Fo^2^)+(0.0358P)^2^+0.0000P] where P=(Fo^2^+2Fc^2^)/3'
_refine_ls_weighting_scheme calc
_refine_ls_wR_factor_gt 0.0630
_refine_ls_wR_factor_ref 0.0669
_reflns_number_gt 6619
_reflns_number_total 8170
_reflns_threshold_expression >2sigma(I)
_cod_data_source_file b109191n.txt
_cod_data_source_block compd5
_cod_depositor_comments
;
The following automatic conversions were performed:
'_symmetry_cell_setting' value 'Orthorhombic' changed to 'orthorhombic'
according to '/home/saulius/struct/CIF-dictionaries/cif_core.dic'
dictionary named 'cif_core.dic' version 2.4.1 from 2010-06-29.

Automatic conversion script
Id: cif_fix_enum 1527 2010-12-29 10:47:43Z saulius 
;
_cod_original_sg_symbol_H-M Pca21
_cod_database_code 7011215

loop_
_symmetry_equiv_pos_as_xyz
'x, y, z'
'-x, -y, z+1/2'
'x+1/2, -y, z'
'-x+1/2, y, z+1/2'

loop_
_atom_site_label
_atom_site_type_symbol
_atom_site_fract_x
_atom_site_fract_y
_atom_site_fract_z
_atom_site_U_iso_or_equiv
_atom_site_adp_type
_atom_site_occupancy
_atom_site_symmetry_multiplicity
_atom_site_calc_flag
_atom_site_refinement_flags
_atom_site_disorder_assembly
_atom_site_disorder_group
Cu1 Cu 0.516737(17) 0.62923(2) 0.190522(13) 0.03996(7) Uani 1 1 d . . .
P1 P 0.47940(4) 0.58307(5) 0.08945(3) 0.04003(13) Uani 1 1 d . . .
P2 P 0.53215(4) 0.80804(5) 0.23510(3) 0.04070(13) Uani 1 1 d . . .
N1 N 0.37811(15) 0.40914(18) 0.14626(10) 0.0538(6) Uani 1 1 d . . .
H1A H 0.3723 0.3409 0.1285 0.065 Uiso 1 1 calc R . .
N2 N 0.42321(13) 0.51296(16) 0.23764(9) 0.0448(4) Uani 1 1 d . . .
N3 N 0.63318(14) 0.68032(17) 0.32192(10) 0.0522(5) Uani 1 1 d . . .
H3A H 0.6221 0.6850 0.3626 0.063 Uiso 1 1 calc R . .
N4 N 0.62764(13) 0.55072(16) 0.23417(9) 0.0457(4) Uani 1 1 d . . .
C1 C 0.53826(15) 0.47689(18) 0.03925(11) 0.0414(5) Uani 1 1 d . . .
C2 C 0.49713(19) 0.3846(3) 0.00727(16) 0.0686(9) Uani 1 1 d . . .
H2A H 0.4367 0.3755 0.0108 0.082 Uiso 1 1 calc R . .
C3 C 0.5450(2) 0.3055(3) -0.02995(17) 0.0761(9) Uani 1 1 d . . .
H3B H 0.5165 0.2443 -0.0514 0.091 Uiso 1 1 calc R . .
C4 C 0.6334(2) 0.3169(2) -0.03526(13) 0.0610(7) Uani 1 1 d . . .
H4A H 0.6653 0.2629 -0.0596 0.073 Uiso 1 1 calc R . .
C5 C 0.67515(19) 0.4077(2) -0.00481(14) 0.0600(7) Uani 1 1 d . . .
H5A H 0.7355 0.4163 -0.0092 0.072 Uiso 1 1 calc R . .
C6 C 0.62788(17) 0.4879(2) 0.03289(12) 0.0507(6) Uani 1 1 d . . .
H6A H 0.6570 0.5490 0.0539 0.061 Uiso 1 1 calc R . .
C7 C 0.44570(16) 0.6999(2) 0.03407(12) 0.0482(6) Uani 1 1 d . . .
C8 C 0.4380(2) 0.6846(3) -0.03183(14) 0.0758(9) Uani 1 1 d . . .
H8A H 0.4513 0.6117 -0.0502 0.091 Uiso 1 1 calc R . .
C9 C 0.4107(3) 0.7765(3) -0.07083(16) 0.0930(11) Uani 1 1 d . . .
H9A H 0.4076 0.7654 -0.1153 0.112 Uiso 1 1 calc R . .
C10 C 0.3885(2) 0.8815(3) -0.04576(19) 0.0863(11) Uani 1 1 d . . .
H10A H 0.3692 0.9419 -0.0727 0.104 Uiso 1 1 calc R . .
C11 C 0.3943(3) 0.9001(3) 0.0197(2) 0.1019(14) Uani 1 1 d . . .
H11A H 0.3788 0.9727 0.0375 0.122 Uiso 1 1 calc R . .
C12 C 0.4238(3) 0.8082(3) 0.05898(16) 0.0897(11) Uani 1 1 d . . .
H12A H 0.4288 0.8208 0.1033 0.108 Uiso 1 1 calc R . .
C13 C 0.37245(16) 0.5120(2) 0.10545(12) 0.0491(6) Uani 1 1 d . . .
H13A H 0.3339 0.5692 0.1257 0.059 Uiso 1 1 calc R . .
H13B H 0.3463 0.4894 0.0645 0.059 Uiso 1 1 calc R . .
C14 C 0.39220(16) 0.4132(2) 0.21135(12) 0.0464(6) Uani 1 1 d . . .
C15 C 0.37207(19) 0.3125(2) 0.24948(16) 0.0651(8) Uani 1 1 d . . .
H15A H 0.3529 0.2427 0.2303 0.078 Uiso 1 1 calc R . .
C16 C 0.42968(17) 0.5158(3) 0.30323(13) 0.0594(7) Uani 1 1 d . . .
H16A H 0.4495 0.5853 0.3223 0.071 Uiso 1 1 calc R . .
C17 C 0.4092(2) 0.4242(3) 0.34267(15) 0.0703(8) Uani 1 1 d . . .
H17A H 0.4138 0.4315 0.3873 0.084 Uiso 1 1 calc R . .
C18 C 0.3815(2) 0.3206(3) 0.31492(17) 0.0757(9) Uani 1 1 d . . .
H18A H 0.3692 0.2555 0.3409 0.091 Uiso 1 1 calc R . .
C19 C 0.56497(16) 0.93594(19) 0.18644(13) 0.0511(5) Uani 1 1 d . . .
C20 C 0.53294(18) 1.0485(2) 0.19600(18) 0.0680(8) Uani 1 1 d . . .
H20A H 0.4925 1.0620 0.2289 0.082 Uiso 1 1 calc R . .
C21 C 0.5599(3) 1.1418(3) 0.1575(2) 0.0937(12) Uani 1 1 d . . .
H21A H 0.5361 1.2167 0.1635 0.112 Uiso 1 1 calc R . .
C22 C 0.6210(3) 1.1237(3) 0.1112(2) 0.1086(15) Uani 1 1 d . . .
H22A H 0.6408 1.1868 0.0864 0.130 Uiso 1 1 calc R . .
C23 C 0.6537(3) 1.0126(4) 0.1008(2) 0.1206(16) Uani 1 1 d . . .
H23A H 0.6956 1.0007 0.0688 0.145 Uiso 1 1 calc R . .
C24 C 0.6251(3) 0.9186(3) 0.13723(17) 0.0875(12) Uani 1 1 d . . .
H24A H 0.6462 0.8430 0.1288 0.105 Uiso 1 1 calc R . .
C25 C 0.44936(17) 0.87100(18) 0.28863(12) 0.0459(5) Uani 1 1 d . . .
C26 C 0.36503(19) 0.8715(2) 0.26633(16) 0.0707(8) Uani 1 1 d . . .
H26A H 0.3517 0.8334 0.2277 0.085 Uiso 1 1 calc R . .
C27 C 0.2986(2) 0.9284(3) 0.3008(2) 0.0919(12) Uani 1 1 d . . .
H27A H 0.2416 0.9287 0.2849 0.110 Uiso 1 1 calc R . .
C28 C 0.3172(2) 0.9831(2) 0.35727(18) 0.0805(10) Uani 1 1 d . . .
H28A H 0.2732 1.0224 0.3798 0.097 Uiso 1 1 calc R . .
C29 C 0.4013(3) 0.9807(3) 0.38150(15) 0.0761(9) Uani 1 1 d . . .
H29A H 0.4136 1.0161 0.4210 0.091 Uiso 1 1 calc R . .
C30 C 0.4675(2) 0.9255(2) 0.34704(14) 0.0605(7) Uani 1 1 d . . .
H30A H 0.5244 0.9250 0.3632 0.073 Uiso 1 1 calc R . .
C31 C 0.63281(16) 0.78721(19) 0.28355(13) 0.0503(6) Uani 1 1 d . . .
H31A H 0.6828 0.7858 0.2546 0.060 Uiso 1 1 calc R . .
H31B H 0.6398 0.8545 0.3121 0.060 Uiso 1 1 calc R . .
C32 C 0.65057(15) 0.5718(2) 0.29548(11) 0.0446(5) Uani 1 1 d . . .
C33 C 0.6921(2) 0.4850(3) 0.33298(14) 0.0661(7) Uani 1 1 d . . .
H33A H 0.7050 0.4992 0.3762 0.079 Uiso 1 1 calc R . .
C34 C 0.7132(2) 0.3805(3) 0.30551(16) 0.0793(10) Uani 1 1 d . . .
H34A H 0.7420 0.3230 0.3296 0.095 Uiso 1 1 calc R . .
C35 C 0.6921(2) 0.3588(2) 0.24194(17) 0.0752(9) Uani 1 1 d . . .
H35A H 0.7066 0.2874 0.2223 0.090 Uiso 1 1 calc R . .
C36 C 0.64969(18) 0.4446(2) 0.20900(12) 0.0582(7) Uani 1 1 d . . .
H36A H 0.6347 0.4297 0.1662 0.070 Uiso 1 1 calc R . .
Cl1 Cl 0.72879(4) 0.76578(5) 0.48757(3) 0.05548(16) Uani 1 1 d D . .
O1 O 0.71609(16) 0.64691(17) 0.46603(12) 0.0841(6) Uani 1 1 d D . .
O2 O 0.70378(18) 0.7732(2) 0.55309(10) 0.1054(9) Uani 1 1 d D . .
O3 O 0.67195(18) 0.8359(2) 0.44871(12) 0.0979(7) Uani 1 1 d D . .
O4 O 0.81652(16) 0.7998(2) 0.47963(13) 0.1132(9) Uani 1 1 d D . .

loop_
_atom_site_aniso_label
_atom_site_aniso_U_11
_atom_site_aniso_U_22
_atom_site_aniso_U_33
_atom_site_aniso_U_23
_atom_site_aniso_U_13
_atom_site_aniso_U_12
Cu1 0.04877(14) 0.03270(12) 0.03842(13) -0.00608(13) -0.00765(16) 0.00233(11)
P1 0.0450(3) 0.0394(3) 0.0357(3) -0.0045(2) -0.0051(3) 0.0027(3)
P2 0.0486(3) 0.0298(3) 0.0437(3) -0.0063(2) 0.0021(3) 0.0005(2)
N1 0.0653(15) 0.0459(12) 0.0502(12) -0.0112(10) 0.0002(10) -0.0128(10)
N2 0.0480(11) 0.0455(10) 0.0409(11) -0.0043(9) 0.0033(9) -0.0038(9)
N3 0.0623(13) 0.0541(12) 0.0401(11) -0.0117(9) -0.0080(10) 0.0037(10)
N4 0.0518(11) 0.0433(10) 0.0420(11) -0.0039(9) -0.0101(9) 0.0084(9)
C1 0.0499(14) 0.0393(12) 0.0351(12) -0.0032(9) -0.0032(10) 0.0008(10)
C2 0.0532(17) 0.0697(19) 0.083(2) -0.0322(16) 0.0039(14) -0.0101(13)
C3 0.078(2) 0.0646(18) 0.086(2) -0.0374(17) 0.0049(17) -0.0107(16)
C4 0.075(2) 0.0549(15) 0.0527(16) -0.0093(12) 0.0160(14) 0.0075(14)
C5 0.0548(15) 0.0661(16) 0.0591(16) -0.0031(13) 0.0133(13) 0.0011(13)
C6 0.0553(16) 0.0517(14) 0.0449(14) -0.0044(11) 0.0026(12) -0.0059(12)
C7 0.0474(13) 0.0504(14) 0.0467(14) 0.0007(11) -0.0082(11) 0.0059(11)
C8 0.111(3) 0.0694(18) 0.0471(16) 0.0025(14) -0.0013(16) 0.0205(18)
C9 0.125(3) 0.102(3) 0.0524(18) 0.0180(18) -0.0082(19) 0.021(2)
C10 0.096(3) 0.077(2) 0.086(3) 0.034(2) -0.013(2) 0.0150(19)
C11 0.146(4) 0.061(2) 0.099(3) -0.0003(18) -0.027(3) 0.040(2)
C12 0.148(3) 0.0612(18) 0.0598(19) -0.0026(16) -0.026(2) 0.034(2)
C13 0.0464(14) 0.0572(15) 0.0439(14) -0.0091(11) -0.0043(11) 0.0023(11)
C14 0.0416(12) 0.0436(12) 0.0539(14) -0.0035(10) 0.0061(10) -0.0015(11)
C15 0.0641(18) 0.0457(14) 0.086(2) 0.0052(14) 0.0106(15) -0.0064(13)
C16 0.0605(16) 0.0714(17) 0.0462(15) -0.0042(13) 0.0024(12) -0.0068(14)
C17 0.075(2) 0.089(2) 0.0470(16) 0.0122(15) 0.0030(14) -0.0046(17)
C18 0.081(2) 0.0705(19) 0.076(2) 0.0320(17) 0.0129(17) 0.0049(17)
C19 0.0615(14) 0.0413(11) 0.0507(14) -0.0028(12) 0.0104(14) -0.0028(10)
C20 0.081(2) 0.0409(12) 0.082(2) 0.0047(15) 0.0199(19) 0.0045(12)
C21 0.119(3) 0.0481(18) 0.114(3) 0.0211(18) 0.022(3) 0.0070(19)
C22 0.151(4) 0.070(2) 0.104(3) 0.031(2) 0.036(3) -0.014(2)
C23 0.176(4) 0.087(3) 0.099(3) 0.012(2) 0.074(3) -0.011(3)
C24 0.124(3) 0.0574(18) 0.081(2) -0.0009(16) 0.049(2) 0.0006(19)
C25 0.0549(14) 0.0280(10) 0.0546(14) -0.0034(10) 0.0115(12) -0.0032(10)
C26 0.0559(17) 0.0638(17) 0.092(2) -0.0329(16) 0.0107(16) -0.0090(14)
C27 0.0572(18) 0.071(2) 0.148(3) -0.038(2) 0.021(2) -0.0048(16)
C28 0.082(2) 0.0496(16) 0.110(3) -0.0116(17) 0.048(2) 0.0062(16)
C29 0.112(3) 0.0579(17) 0.0587(18) -0.0092(14) 0.0258(18) 0.0144(19)
C30 0.0753(19) 0.0544(15) 0.0518(15) -0.0067(13) 0.0072(14) 0.0087(14)
C31 0.0518(14) 0.0424(13) 0.0567(15) -0.0117(11) -0.0055(12) -0.0057(11)
C32 0.0453(13) 0.0471(13) 0.0414(13) 0.0008(10) -0.0086(10) 0.0002(11)
C33 0.080(2) 0.0653(17) 0.0533(16) 0.0054(13) -0.0224(15) 0.0097(15)
C34 0.099(2) 0.0592(17) 0.079(2) 0.0074(15) -0.0320(19) 0.0222(17)
C35 0.089(2) 0.0543(15) 0.083(2) -0.0079(15) -0.0290(18) 0.0264(15)
C36 0.0686(17) 0.0540(14) 0.0519(16) -0.0115(11) -0.0132(12) 0.0216(13)
Cl1 0.0696(4) 0.0514(3) 0.0455(3) 0.0042(3) 0.0010(3) -0.0153(3)
O1 0.0960(16) 0.0558(11) 0.1005(18) -0.0166(12) -0.0021(13) 0.0021(11)
O2 0.151(2) 0.1193(18) 0.0455(12) -0.0021(12) 0.0146(13) -0.0657(17)
O3 0.1231(19) 0.0730(13) 0.0977(18) 0.0207(12) -0.0041(16) 0.0216(14)
O4 0.0897(18) 0.149(2) 0.1013(19) 0.0132(18) 0.0025(15) -0.0640(17)

loop_
_atom_type_symbol
_atom_type_description
_atom_type_scat_dispersion_real
_atom_type_scat_dispersion_imag
_atom_type_scat_source
C C 0.0033 0.0016 'International Tables Vol C Tables 4.2.6.8 and 6.1.1.4'
H H 0.0000 0.0000 'International Tables Vol C Tables 4.2.6.8 and 6.1.1.4'
N N 0.0061 0.0033 'International Tables Vol C Tables 4.2.6.8 and 6.1.1.4'
O O 0.0106 0.0060 'International Tables Vol C Tables 4.2.6.8 and 6.1.1.4'
P P 0.1023 0.0942 'International Tables Vol C Tables 4.2.6.8 and 6.1.1.4'
Cl Cl 0.1484 0.1585 'International Tables Vol C Tables 4.2.6.8 and 6.1.1.4'
Cu Cu 0.3201 1.2651 'International Tables Vol C Tables 4.2.6.8 and 6.1.1.4'

loop_
_geom_angle_atom_site_label_1
_geom_angle_atom_site_label_2
_geom_angle_atom_site_label_3
_geom_angle
_geom_angle_site_symmetry_1
_geom_angle_site_symmetry_3
_geom_angle_publ_flag
N4 Cu1 N2 94.58(7) . . ?
N4 Cu1 P1 120.45(5) . . ?
N2 Cu1 P1 96.37(5) . . ?
N4 Cu1 P2 96.89(5) . . ?
N2 Cu1 P2 115.61(5) . . ?
P1 Cu1 P2 128.74(3) . . ?
C7 P1 C1 105.00(11) . . ?
C7 P1 C13 100.30(11) . . ?
C1 P1 C13 104.47(11) . . ?
C7 P1 Cu1 119.43(8) . . ?
C1 P1 Cu1 124.22(8) . . ?
C13 P1 Cu1 99.19(8) . . ?
C25 P2 C19 102.36(10) . . ?
C25 P2 C31 107.22(12) . . ?
C19 P2 C31 99.86(11) . . ?
C25 P2 Cu1 122.06(7) . . ?
C19 P2 Cu1 121.13(9) . . ?
C31 P2 Cu1 101.27(7) . . ?
C14 N1 C13 124.1(2) . . ?
C14 N2 C16 116.8(2) . . ?
C14 N2 Cu1 124.09(15) . . ?
C16 N2 Cu1 112.68(16) . . ?
C32 N3 C31 122.1(2) . . ?
C32 N4 C36 117.3(2) . . ?
C32 N4 Cu1 122.65(15) . . ?
C36 N4 Cu1 114.09(15) . . ?
C6 C1 C2 118.1(2) . . ?
C6 C1 P1 118.88(17) . . ?
C2 C1 P1 123.02(19) . . ?
C1 C2 C3 120.8(3) . . ?
C4 C3 C2 120.4(3) . . ?
C3 C4 C5 119.9(3) . . ?
C4 C5 C6 120.4(3) . . ?
C1 C6 C5 120.4(2) . . ?
C12 C7 C8 117.6(2) . . ?
C12 C7 P1 118.7(2) . . ?
C8 C7 P1 123.6(2) . . ?
C7 C8 C9 120.5(3) . . ?
C10 C9 C8 121.2(3) . . ?
C9 C10 C11 120.1(3) . . ?
C10 C11 C12 118.8(3) . . ?
C7 C12 C11 121.7(3) . . ?
N1 C13 P1 113.78(17) . . ?
N2 C14 N1 119.0(2) . . ?
N2 C14 C15 121.8(2) . . ?
N1 C14 C15 119.2(2) . . ?
C18 C15 C14 118.3(3) . . ?
C17 C16 N2 124.5(3) . . ?
C16 C17 C18 118.2(3) . . ?
C15 C18 C17 120.3(3) . . ?
C20 C19 C24 118.1(3) . . ?
C20 C19 P2 123.6(2) . . ?
C24 C19 P2 118.2(2) . . ?
C19 C20 C21 121.1(3) . . ?
C22 C21 C20 119.8(3) . . ?
C21 C22 C23 120.1(3) . . ?
C22 C23 C24 120.6(4) . . ?
C23 C24 C19 120.2(3) . . ?
C26 C25 C30 118.8(2) . . ?
C26 C25 P2 116.7(2) . . ?
C30 C25 P2 124.4(2) . . ?
C25 C26 C27 120.8(3) . . ?
C28 C27 C26 120.0(3) . . ?
C27 C28 C29 120.0(3) . . ?
C28 C29 C30 120.1(3) . . ?
C25 C30 C29 120.2(3) . . ?
N3 C31 P2 114.03(16) . . ?
N4 C32 N3 119.2(2) . . ?
N4 C32 C33 121.2(2) . . ?
N3 C32 C33 119.6(2) . . ?
C34 C33 C32 119.2(3) . . ?
C33 C34 C35 120.2(3) . . ?
C36 C35 C34 117.7(3) . . ?
N4 C36 C35 124.3(2) . . ?
O4 Cl1 O2 110.76(16) . . ?
O4 Cl1 O3 111.23(16) . . ?
O2 Cl1 O3 110.15(17) . . ?
O4 Cl1 O1 110.56(17) . . ?
O2 Cl1 O1 108.58(14) . . ?
O3 Cl1 O1 105.40(15) . . ?

loop_
_geom_bond_atom_site_label_1
_geom_bond_atom_site_label_2
_geom_bond_distance
_geom_bond_site_symmetry_2
_geom_bond_publ_flag
Cu1 N4 2.1132(18) . ?
Cu1 N2 2.1713(19) . ?
Cu1 P1 2.2282(6) . ?
Cu1 P2 2.2353(6) . ?
P1 C7 1.823(2) . ?
P1 C1 1.824(2) . ?
P1 C13 1.849(2) . ?
P2 C25 1.824(2) . ?
P2 C19 1.832(2) . ?
P2 C31 1.849(3) . ?
N1 C14 1.364(3) . ?
N1 C13 1.440(3) . ?
N2 C14 1.339(3) . ?
N2 C16 1.360(3) . ?
N3 C32 1.369(3) . ?
N3 C31 1.446(3) . ?
N4 C32 1.337(3) . ?
N4 C36 1.351(3) . ?
C1 C6 1.379(3) . ?
C1 C2 1.386(3) . ?
C2 C3 1.388(4) . ?
C3 C4 1.358(4) . ?
C4 C5 1.363(4) . ?
C5 C6 1.396(4) . ?
C7 C12 1.370(4) . ?
C7 C8 1.379(4) . ?
C8 C9 1.381(4) . ?
C9 C10 1.339(5) . ?
C10 C11 1.372(5) . ?
C11 C12 1.394(4) . ?
C14 C15 1.419(4) . ?
C15 C18 1.364(4) . ?
C16 C17 1.355(4) . ?
C17 C18 1.372(4) . ?
C19 C20 1.378(3) . ?
C19 C24 1.384(4) . ?
C20 C21 1.384(4) . ?
C21 C22 1.351(5) . ?
C22 C23 1.369(5) . ?
C23 C24 1.375(4) . ?
C25 C26 1.367(4) . ?
C25 C30 1.384(4) . ?
C26 C27 1.396(4) . ?
C27 C28 1.351(5) . ?
C28 C29 1.377(5) . ?
C29 C30 1.385(4) . ?
C32 C33 1.403(3) . ?
C33 C34 1.350(4) . ?
C34 C35 1.375(4) . ?
C35 C36 1.351(4) . ?
Cl1 O4 1.402(2) . ?
Cl1 O2 1.410(2) . ?
Cl1 O3 1.424(2) . ?
Cl1 O1 1.430(2) . ?
